data_7102393
loop_
_publ_author_name
'Odriozola, Ibon'
'Kyritsakas, Nathalie'
'Lehn, Jean-Marie'

_publ_section_title
;
 Structural codons: linearity/helicity interconversion by
 pyridine/pyrimidine exchange in molecular strands.
;
_journal_issue 1
_journal_name_full 'Chemical communications (Cambridge, England)'
_journal_page_first 62
_journal_page_last 63
_journal_paper_doi 10.1039/b311045a
_journal_year 2004
_chemical_formula_moiety 'C19 H23 N9 O3 S2'
_chemical_formula_sum 'C19 H23 N9 O3 S2'
_chemical_formula_weight 489.58
_chemical_name_systematic ' ?'
_space_group_IT_number 15
_symmetry_cell_setting monoclinic
_symmetry_space_group_name_Hall '-C 2yc'
_symmetry_space_group_name_H-M 'C 1 2/c 1'
_cell_angle_alpha 90
_cell_angle_beta 120.210(5)
_cell_angle_gamma 90
_cell_formula_units_Z 4
_cell_length_a 11.4672(3)
_cell_length_b 29.3393(8)
_cell_length_c 7.8434(3)
_cell_measurement_reflns_used 5616
_cell_measurement_temperature 173
_cell_measurement_theta_max 30.0
_cell_measurement_theta_min 1.4
_cell_volume 2280.4(1)
_computing_publication_material CIFGEN_IN_OpenMoleN_(_1997)
_computing_structure_refinement LSFM_OpenMoleN_(_1997)
_computing_structure_solution Direct_methods_(SIR,_Burla_et_al.,_1989)
_diffrn_ambient_temperature 173
_diffrn_measurement_details
;
5616 reflections were collected using program Collect
("Collect" Data collection software, Nonius B.V., 1998)
The conditions were as follow : crystal to detector distance =  36. mm.
Scan angle =  2.0 deg 1 scans of   50 sec per frame.
Data collection was divided into  2 set(s)
with the following starting angles and number of frames :

Set 1 Theta =    8.80 Omega =    0.00 Kappa =    0.00   90 frames
Set 2 Theta =   -8.50 Kappa =   75.00 Phi   =    0.00   27 frames
Friedel pairs were averaged. Internal R = 0.04
;
_diffrn_measurement_device_type KappaCCD
_diffrn_measurement_method '\p scans'
_diffrn_radiation_monochromator graphite
_diffrn_radiation_type Mo-K\a
_diffrn_radiation_wavelength 0.71073
_diffrn_reflns_av_R_equivalents 0.040
_diffrn_reflns_av_sigmaI/netI 0.333
_diffrn_reflns_limit_h_max 16
_diffrn_reflns_limit_h_min -16
_diffrn_reflns_limit_k_max 33
_diffrn_reflns_limit_k_min -41
_diffrn_reflns_limit_l_max 11
_diffrn_reflns_limit_l_min -11
_diffrn_reflns_number 5616
_diffrn_reflns_theta_max 30.03
_diffrn_reflns_theta_min 2.5
_diffrn_source xray_tube
_diffrn_standards_decay_% 0
_exptl_absorpt_coefficient_mu 0.276
_exptl_absorpt_correction_type none
_exptl_crystal_colour colorless
_exptl_crystal_density_diffrn 1.43
_exptl_crystal_density_method none
_exptl_crystal_description prism
_exptl_crystal_F_000 1024
_exptl_crystal_size_max 0.10
_exptl_crystal_size_mid 0.10
_exptl_crystal_size_min 0.04
_refine_diff_density_max 0.199
_refine_diff_density_min -0.114
_refine_ls_extinction_method none
_refine_ls_goodness_of_fit_all 1.981
_refine_ls_goodness_of_fit_ref 1.235
_refine_ls_hydrogen_treatment noref
_refine_ls_matrix_type full
_refine_ls_number_constraints 0
_refine_ls_number_parameters 151
_refine_ls_number_reflns 1426
_refine_ls_number_restraints 24
_refine_ls_R_factor_all 0.116
_refine_ls_R_factor_gt 0.043
_refine_ls_shift/esd_mean 0.000
_refine_ls_shift/su_max 0.003
_refine_ls_structure_factor_coef F
_refine_ls_weighting_scheme sigma
_refine_ls_wR_factor_all 0.108
_refine_ls_wR_factor_ref 0.068
_reflns_number_gt 1426
_reflns_number_total 3389
_reflns_threshold_expression >3.0\s(I)
_cod_data_source_file b311045a.txt
_cod_data_source_block st1257
_cod_database_code 7102393

loop_
_symmetry_equiv_pos_as_xyz
x,y,z
-x,+y,1/2-z
-x,-y,-z
+x,-y,1/2+z
1/2+x,1/2+y,+z
1/2-x,1/2+y,1/2-z
1/2-x,1/2-y,-z
1/2+x,1/2-y,1/2+z

loop_
_atom_site_aniso_label
_atom_site_aniso_U_11
_atom_site_aniso_U_22
_atom_site_aniso_U_33
_atom_site_aniso_U_12
_atom_site_aniso_U_13
_atom_site_aniso_U_23
_atom_site_aniso_type_symbol
C1 0.124(3) 0.038(2) 0.077(2) -0.002(2) 0.050(2) -0.002(2) C
C2 0.070(2) 0.037(1) 0.072(2) -0.006(1) 0.020(2) -0.009(2) C
S 0.0637(5) 0.0330(3) 0.0530(5) 0.0078(3) 0.0055(4) -0.0003(3) S
C3 0.044(1) 0.033(1) 0.036(1) 0.002(1) 0.015(1) 0.001(1) C
N1 0.046(1) 0.034(1) 0.039(1) 0.002(1) 0.007(1) -0.003(1) N
C4 0.041(1) 0.038(1) 0.040(2) -0.003(1) 0.011(1) 0.001(1) C
C5 0.037(1) 0.034(1) 0.040(2) 0.002(1) 0.010(1) -0.000(1) C
C6 0.038(1) 0.033(1) 0.034(1) -0.000(1) 0.013(1) -0.003(1) C
N2 0.043(1) 0.031(1) 0.037(1) 0.0008(9) 0.0114(9) -0.0008(9) N
N3 0.050(2) 0.034(1) 0.057(2) 0.000(1) -0.011(1) -0.006(1) N
N4 0.038(1) 0.033(1) 0.034(1) -0.0002(9) 0.005(1) -0.001(1) N
C7 0.035(1) 0.034(1) 0.035(1) 0.003(1) 0.011(1) -0.001(1) C
O1 0.050(1) 0.0369(9) 0.048(1) 0.0032(9) -0.003(1) 0.0014(9) O
C8 0.032(1) 0.033(1) 0.032(1) 0.001(1) 0.0133(9) -0.001(1) C
C9 0.039(1) 0.032(1) 0.040(1) 0.004(1) 0.011(1) 0.003(1) C
C10 0.047(2) 0.030(2) 0.046(2) 0.0000 0.016(2) 0.0000 C
N5 0.034(1) 0.030(1) 0.031(2) 0.0000 0.013(1) 0.0000 N
O2 0.128(3) 0.039(1) 0.068(2) 0.0000 -0.028(2) 0.0000 O

loop_
_atom_site_label
_atom_site_fract_x
_atom_site_fract_y
_atom_site_fract_z
_atom_site_U_iso_or_equiv
_atom_site_occupancy
_atom_site_thermal_displace_type
_atom_site_calc_flag
_atom_site_calc_attached_atom
_atom_site_type_symbol
C1 0.8024(4) 0.2969(1) 0.8258(5) 0.071(2) 1.000 Uani ? ? C
C2 0.8556(4) 0.24867(9) 0.8563(5) 0.057(2) 1.000 Uani ? ? C
S 0.72296(9) 0.21112(2) 0.6875(1) 0.0481(4) 1.000 Uani ? ? S
C3 0.7990(3) 0.15704(8) 0.7553(4) 0.037(1) 1.000 Uani ? ? C
N1 0.9160(2) 0.15300(7) 0.9213(3) 0.039(1) 1.000 Uani ? ? N
C4 0.9663(3) 0.11034(8) 0.9660(4) 0.040(1) 1.000 Uani ? ? C
C5 0.8976(3) 0.07298(8) 0.8502(4) 0.037(1) 1.000 Uani ? ? C
C6 0.7765(3) 0.08189(8) 0.6821(4) 0.035(1) 1.000 Uani ? ? C
N2 0.7253(2) 0.12443(7) 0.6292(3) 0.037(1) 1.000 Uani ? ? N
N3 1.0880(3) 0.10549(7) 1.1282(4) 0.046(1) 1.000 Uani ? ? N
N4 0.6943(2) 0.04840(7) 0.5466(3) 0.035(1) 1.000 Uani ? ? N
C7 0.7075(3) 0.00268(8) 0.5667(4) 0.035(1) 1.000 Uani ? ? C
O1 0.7984(2) -0.01647(6) 0.7101(3) 0.044(1) 1.000 Uani ? ? O
C8 0.5970(3) -0.02424(8) 0.3997(4) 0.032(1) 1.000 Uani ? ? C
C9 0.6005(3) -0.07110(8) 0.4062(4) 0.037(1) 1.000 Uani ? ? C
C10 0.5000 -0.0951(1) 0.2500 0.040(2) 0.500 Uani ? ? C
N5 0.5000 -0.00055(9) 0.2500 0.031(1) 0.500 Uani ? ? N
O2 0.5000 0.1128(1) 0.2500 0.069(2) 0.500 Uani ? ? O
H01 1.1165 0.1298 1.2081 0.0769 1.000 Uiso ? ? H
H02 1.1160 0.0775 1.1662 0.0769 1.000 Uiso ? ? H
H03 0.6297 0.0585 0.4439 0.0503 1.000 Uiso ? ? H
H1 0.8722 0.3167 0.9146 0.1036 1.000 Uiso calc C1 H
H2 0.7726 0.3061 0.6940 0.1036 1.000 Uiso calc C1 H
H3 0.7291 0.2982 0.8497 0.1036 1.000 Uiso calc C1 H
H4 0.8854 0.2395 0.9881 0.0864 1.000 Uiso calc C2 H
H5 0.9290 0.2473 0.8324 0.0864 1.000 Uiso calc C2 H
H6 0.9323 0.0429 0.8852 0.0533 1.000 Uiso calc C5 H
H7 0.6709 -0.0867 0.5161 0.0534 1.000 Uiso calc C9 H
H8 0.5000 -0.1274 0.2500 0.0573 0.500 Uiso calc C10 H

loop_
_atom_type_symbol
_atom_type_scat_dispersion_real
_atom_type_scat_dispersion_imag
_atom_type_scat_source
C 0.002 0.002 International_Tables_Vol_IV_Table_2.3.1
H 0.000 0.000 International_Tables_Vol_IV_Table_2.3.1
N 0.004 0.003 International_Tables_Vol_IV_Table_2.3.1
O 0.008 0.006 International_Tables_Vol_IV_Table_2.3.1
S 0.110 0.124 International_Tables_Vol_IV_Table_2.3.1

loop_
_geom_angle_atom_site_label_1
_geom_angle_atom_site_label_2
_geom_angle_atom_site_label_3
_geom_angle
_geom_angle_site_symmetry_3
C1 C2 S 109.4(3) .
C2 S C3 102.8(2) .
S C3 N1 118.8(2) .
S C3 N2 113.0(2) .
N1 C3 N2 128.2(3) .
C3 N1 C4 115.4(2) .
N1 C4 C5 122.3(3) .
N1 C4 N3 116.7(3) .
C5 C4 N3 120.9(3) .
C4 C5 C6 116.3(2) .
C5 C6 N2 122.9(2) .
C5 C6 N4 124.1(2) .
N2 C6 N4 113.0(2) .
C3 N2 C6 114.8(3) .
C6 N4 C7 127.8(2) .
N4 C7 O1 124.0(3) .
N4 C7 C8 115.0(2) .
O1 C7 C8 121.0(2) .
C7 C8 C9 119.7(2) .
C7 C8 N5 117.1(2) .
C9 C8 N5 123.3(3) .
C8 C9 C10 118.7(3) .
C9 C10 C9 118.8(3) 2_655
C8 N5 C8 117.3(3) 2_655

loop_
_geom_bond_atom_site_label_1
_geom_bond_atom_site_label_2
_geom_bond_distance
_geom_bond_site_symmetry_2
C1 C2 1.512(5) .
C2 S 1.804(4) .
S C3 1.759(3) .
C3 N1 1.323(4) .
C3 N2 1.329(4) .
N1 C4 1.349(3) .
C4 C5 1.388(4) .
C4 N3 1.341(4) .
C5 C6 1.376(4) .
C6 N2 1.353(4) .
C6 N4 1.405(3) .
N4 C7 1.350(3) .
C7 O1 1.219(3) .
C7 C8 1.508(4) .
C8 C9 1.376(3) .
C8 N5 1.336(3) .
C8 N5 1.336(3) 2_655
C9 C10 1.379(3) .
C9 C10 1.379(3) 2_655
